data_4070662
loop_
_publ_author_name
'Ellul, Charles E.'
'Saker, Olly'
'Mahon, Mary F.'
'Apperley, David C.'
'Whittlesey, Michael K.'

_publ_section_title
;
 Cleavage of Ru3(CO)12by N-Heterocyclic Carbenes: Isolation ofcis-
 andtrans-Ru(NHC)2(CO)3and Reaction with O2To Form Ru(NHC)2(CO)2(CO3)
;
_journal_issue 1
_journal_name_full Organometallics
_journal_page_first 100
_journal_paper_doi 10.1021/om700915t
_journal_volume 27
_journal_year 2008
_chemical_formula_sum 'C25 H40 N4 O3 Ru'
_chemical_formula_weight 545.68
_chemical_name_systematic
;
 ?
;
_space_group_IT_number 4
_symmetry_cell_setting monoclinic
_symmetry_space_group_name_Hall 'P 2yb'
_symmetry_space_group_name_H-M 'P 1 21 1'
_atom_sites_solution_hydrogens geom
_atom_sites_solution_primary direct
_atom_sites_solution_secondary difmap
_audit_creation_method SHELXL-97
_cell_angle_alpha 90.00
_cell_angle_beta 110.466(1)
_cell_angle_gamma 90.00
_cell_formula_units_Z 2
_cell_length_a 10.6340(1)
_cell_length_b 12.0530(2)
_cell_length_c 11.2800(2)
_cell_measurement_reflns_used 19581
_cell_measurement_temperature 150(2)
_cell_measurement_theta_max 30.034
_cell_measurement_theta_min 2.910
_cell_volume 1354.52(4)
_computing_cell_refinement 'HKL Scalepack (Otwinowski & Minor 1997)'
_computing_data_reduction 'Denzo & Scalepack (Otwinowski & Minor, 1997)'
_computing_molecular_graphics 'ORTEX (P.McArdle, 1995)'
_computing_publication_material 'SHELXL-97/2 (Sheldrick,1997)'
_computing_structure_refinement 'SHELXL-97 (Sheldrick, 1997)'
_computing_structure_solution 'SHELXS-97 (Sheldrick, 1990)'
_diffrn_ambient_temperature 150(2)
_diffrn_measured_fraction_theta_full 0.992
_diffrn_measured_fraction_theta_max 0.992
_diffrn_measurement_device_type KappaCCD
_diffrn_measurement_method KappaCCD
_diffrn_radiation_monochromator graphite
_diffrn_radiation_source 'fine-focus sealed tube'
_diffrn_radiation_type MoK\a
_diffrn_radiation_wavelength 0.71073
_diffrn_reflns_av_R_equivalents 0.0377
_diffrn_reflns_av_sigmaI/netI 0.0387
_diffrn_reflns_limit_h_max 14
_diffrn_reflns_limit_h_min -14
_diffrn_reflns_limit_k_max 16
_diffrn_reflns_limit_k_min -16
_diffrn_reflns_limit_l_max 15
_diffrn_reflns_limit_l_min -15
_diffrn_reflns_number 27748
_diffrn_reflns_theta_full 30.13
_diffrn_reflns_theta_max 30.13
_diffrn_reflns_theta_min 3.68
_exptl_absorpt_coefficient_mu 0.610
_exptl_absorpt_correction_T_max 0.71
_exptl_absorpt_correction_T_min 0.67
_exptl_absorpt_correction_type multi-scan
_exptl_absorpt_process_details
;
 ?
;
_exptl_crystal_colour Yellow
_exptl_crystal_density_diffrn 1.338
_exptl_crystal_density_method 'not measured'
_exptl_crystal_description Block
_exptl_crystal_F_000 572
_exptl_crystal_size_max 0.50
_exptl_crystal_size_mid 0.35
_exptl_crystal_size_min 0.25
_refine_diff_density_max 1.028
_refine_diff_density_min -0.701
_refine_diff_density_rms 0.060
_refine_ls_abs_structure_details 'Flack H D (1983), Acta Cryst. A39, 876-881'
_refine_ls_abs_structure_Flack -0.036(18)
_refine_ls_extinction_coef 0.0081(7)
_refine_ls_extinction_expression Fc^*^=kFc[1+0.001xFc^2^\l^3^/sin(2\q)]^-1/4^
_refine_ls_extinction_method SHELXL
_refine_ls_goodness_of_fit_ref 1.058
_refine_ls_hydrogen_treatment constr
_refine_ls_matrix_type full
_refine_ls_number_parameters 311
_refine_ls_number_reflns 7894
_refine_ls_number_restraints 1
_refine_ls_restrained_S_all 1.058
_refine_ls_R_factor_all 0.0304
_refine_ls_R_factor_gt 0.0254
_refine_ls_shift/su_max 0.002
_refine_ls_shift/su_mean 0.000
_refine_ls_structure_factor_coef Fsqd
_refine_ls_weighting_details 'calc w=1/[\s^2^(Fo^2^)+(0.0218P)^2^+0.2434P] where P=(Fo^2^+2Fc^2^)/3'
_refine_ls_weighting_scheme calc
_refine_ls_wR_factor_gt 0.0533
_refine_ls_wR_factor_ref 0.0551
_reflns_number_gt 7311
_reflns_number_total 7894
_reflns_threshold_expression >2sigma(I)
_cod_data_source_file om700915t-file002.cif
_cod_data_source_block k06mkw18
_cod_depositor_comments
;
The following automatic conversions were performed:

'_symmetry_cell_setting' value 'Monoclinic' changed to 'monoclinic'
according to /home/saulius/struct/CIF-dictionaries/cif_core.dic
dictionary named 'cif_core.dic' version 2.4.1 from
2010-06-29.

'_exptl_absorpt_correction_type' value 'Multi-Scan'
changed to 'multi-scan' according to
/home/saulius/struct/CIF-dictionaries/cif_core.dic dictionary named
'cif_core.dic' version 2.4.1 from 2010-06-29.

Automatic conversion script
Id: cif_fix_values 1715 2011-07-08 13:25:40Z adriana 
;
_cod_original_sg_symbol_H-M P21
_cod_database_code 4070662

loop_
_symmetry_equiv_pos_as_xyz
'x, y, z'
'-x, y+1/2, -z'

loop_
_atom_site_label
_atom_site_type_symbol
_atom_site_fract_x
_atom_site_fract_y
_atom_site_fract_z
_atom_site_U_iso_or_equiv
_atom_site_adp_type
_atom_site_occupancy
_atom_site_symmetry_multiplicity
_atom_site_calc_flag
_atom_site_refinement_flags
Ru1 Ru 0.822237(11) 0.983861(15) 0.184222(10) 0.01544(4) Uani 1 1 d .
O1 O 0.68268(15) 0.9836(2) -0.10197(11) 0.0441(3) Uani 1 1 d .
O2 O 1.12069(17) 1.03964(15) 0.2794(2) 0.0519(5) Uani 1 1 d .
O3 O 0.79317(17) 1.23326(12) 0.19658(14) 0.0277(3) Uani 1 1 d .
N1 N 0.91604(17) 0.73718(13) 0.14414(15) 0.0242(3) Uani 1 1 d .
N2 N 0.72078(17) 0.73363(13) 0.16089(15) 0.0217(3) Uani 1 1 d .
N3 N 0.82275(16) 0.89627(13) 0.45331(14) 0.0208(3) Uani 1 1 d .
N4 N 0.65077(15) 1.00179(15) 0.37198(14) 0.0232(4) Uani 1 1 d .
C1 C 0.72987(16) 0.9828(3) 0.00792(14) 0.0250(3) Uani 1 1 d .
C2 C 1.01131(19) 1.00726(15) 0.2514(2) 0.0274(5) Uani 1 1 d .
C3 C 0.8037(2) 1.1385(2) 0.19202(18) 0.0201(5) Uani 1 1 d .
C4 C 0.82153(19) 0.8042(2) 0.1631(2) 0.0196(5) Uani 1 1 d .
C5 C 0.7534(2) 0.62370(16) 0.14262(19) 0.0286(4) Uani 1 1 d .
C6 C 0.8753(2) 0.62594(16) 0.13253(19) 0.0281(4) Uani 1 1 d .
C7 C 0.58955(19) 0.77217(17) 0.16203(19) 0.0259(4) Uani 1 1 d .
H7 H 0.5984 0.8539 0.1784 0.031 Uiso 1 1 calc R
C8 C 0.5517(2) 0.7212(2) 0.2691(2) 0.0366(5) Uani 1 1 d .
H8A H 0.5227 0.6443 0.2478 0.055 Uiso 1 1 calc R
H8B H 0.4783 0.7640 0.2805 0.055 Uiso 1 1 calc R
H8C H 0.6297 0.7227 0.3477 0.055 Uiso 1 1 calc R
C9 C 0.4807(2) 0.75739(19) 0.0330(2) 0.0384(5) Uani 1 1 d .
H9A H 0.5086 0.7934 -0.0317 0.058 Uiso 1 1 calc R
H9B H 0.3971 0.7912 0.0336 0.058 Uiso 1 1 calc R
H9C H 0.4662 0.6781 0.0139 0.058 Uiso 1 1 calc R
C10 C 0.6682(3) 0.52407(18) 0.1399(3) 0.0432(6) Uani 1 1 d .
H10A H 0.7108 0.4579 0.1201 0.065 Uiso 1 1 calc R
H10B H 0.5794 0.5342 0.0750 0.065 Uiso 1 1 calc R
H10C H 0.6589 0.5149 0.2227 0.065 Uiso 1 1 calc R
C11 C 0.9541(3) 0.53054(18) 0.1109(3) 0.0439(6) Uani 1 1 d .
H11A H 0.9154 0.4609 0.1271 0.066 Uiso 1 1 calc R
H11B H 1.0474 0.5364 0.1682 0.066 Uiso 1 1 calc R
H11C H 0.9511 0.5316 0.0231 0.066 Uiso 1 1 calc R
C12 C 1.0439(2) 0.77870(19) 0.1367(3) 0.0381(6) Uani 1 1 d .
H12 H 1.0365 0.8614 0.1337 0.046 Uiso 1 1 calc R
C13 C 1.1621(3) 0.7515(3) 0.2556(3) 0.0575(8) Uani 1 1 d .
H13A H 1.1445 0.7796 0.3299 0.086 Uiso 1 1 calc R
H13B H 1.2435 0.7866 0.2510 0.086 Uiso 1 1 calc R
H13C H 1.1748 0.6709 0.2628 0.086 Uiso 1 1 calc R
C14 C 1.0657(4) 0.7446(2) 0.0167(3) 0.0648(10) Uani 1 1 d .
H14A H 1.0945 0.6669 0.0233 0.097 Uiso 1 1 calc R
H14B H 1.1351 0.7917 0.0040 0.097 Uiso 1 1 calc R
H14C H 0.9817 0.7531 -0.0553 0.097 Uiso 1 1 calc R
C15 C 0.75978(17) 0.96038(13) 0.34920(16) 0.0178(4) Uani 1 1 d .
C16 C 0.7550(2) 0.89869(18) 0.53949(19) 0.0280(4) Uani 1 1 d .
C17 C 0.6472(2) 0.9649(2) 0.48888(18) 0.0295(5) Uani 1 1 d .
C18 C 0.9539(2) 0.84342(16) 0.47294(18) 0.0242(4) Uani 1 1 d .
H18 H 0.9707 0.8531 0.3917 0.029 Uiso 1 1 calc R
C19 C 0.9538(2) 0.71908(17) 0.4948(2) 0.0326(5) Uani 1 1 d .
H19A H 0.9408 0.7047 0.5752 0.049 Uiso 1 1 calc R
H19B H 1.0398 0.6876 0.4977 0.049 Uiso 1 1 calc R
H19C H 0.8808 0.6847 0.4256 0.049 Uiso 1 1 calc R
C20 C 1.0665(2) 0.90543(18) 0.5727(2) 0.0344(5) Uani 1 1 d .
H20A H 1.0644 0.9838 0.5488 0.052 Uiso 1 1 calc R
H20B H 1.1531 0.8730 0.5788 0.052 Uiso 1 1 calc R
H20C H 1.0544 0.8994 0.6547 0.052 Uiso 1 1 calc R
C21 C 0.7940(3) 0.8329(2) 0.6600(2) 0.0405(6) Uani 1 1 d .
H21A H 0.7457 0.8614 0.7134 0.061 Uiso 1 1 calc R
H21B H 0.8909 0.8397 0.7051 0.061 Uiso 1 1 calc R
H21C H 0.7708 0.7547 0.6402 0.061 Uiso 1 1 calc R
C22 C 0.5399(3) 0.9908(4) 0.5423(2) 0.0494(6) Uani 1 1 d .
H22A H 0.4579 0.9501 0.4949 0.074 Uiso 1 1 calc R
H22B H 0.5214 1.0707 0.5355 0.074 Uiso 1 1 calc R
H22C H 0.5701 0.9686 0.6315 0.074 Uiso 1 1 calc R
C23 C 0.5548(2) 1.07929(17) 0.2839(2) 0.0283(4) Uani 1 1 d .
H23 H 0.5828 1.0859 0.2083 0.034 Uiso 1 1 calc R
C24 C 0.4109(2) 1.0350(2) 0.2353(3) 0.0474(7) Uani 1 1 d .
H24A H 0.4103 0.9594 0.2030 0.071 Uiso 1 1 calc R
H24B H 0.3548 1.0829 0.1672 0.071 Uiso 1 1 calc R
H24C H 0.3755 1.0342 0.3047 0.071 Uiso 1 1 calc R
C25 C 0.5652(3) 1.1957(2) 0.3403(3) 0.0437(6) Uani 1 1 d .
H25A H 0.5238 1.1964 0.4054 0.066 Uiso 1 1 calc R
H25B H 0.5185 1.2486 0.2733 0.066 Uiso 1 1 calc R
H25C H 0.6599 1.2168 0.3781 0.066 Uiso 1 1 calc R

loop_
_atom_site_aniso_label
_atom_site_aniso_U_11
_atom_site_aniso_U_22
_atom_site_aniso_U_33
_atom_site_aniso_U_23
_atom_site_aniso_U_13
_atom_site_aniso_U_12
Ru1 0.01681(6) 0.01390(6) 0.01703(6) 0.00022(8) 0.00771(4) 0.00087(8)
O1 0.0604(9) 0.0469(8) 0.0198(6) -0.0006(13) 0.0073(6) 0.0085(15)
O2 0.0241(8) 0.0476(11) 0.0890(15) -0.0213(10) 0.0262(9) -0.0075(7)
O3 0.0347(8) 0.0171(7) 0.0276(7) -0.0004(6) 0.0063(6) 0.0017(6)
N1 0.0331(9) 0.0181(8) 0.0262(8) 0.0001(7) 0.0165(7) 0.0048(7)
N2 0.0234(8) 0.0162(8) 0.0214(8) -0.0016(6) 0.0026(7) -0.0002(7)
N3 0.0258(8) 0.0190(8) 0.0183(7) 0.0002(6) 0.0084(6) 0.0001(6)
N4 0.0240(7) 0.0252(12) 0.0248(7) -0.0015(7) 0.0138(6) 0.0018(7)
C1 0.0329(8) 0.0190(7) 0.0232(7) 0.0008(14) 0.0098(6) 0.0044(15)
C2 0.0219(9) 0.0254(14) 0.0375(10) -0.0065(8) 0.0138(8) 0.0010(7)
C3 0.0193(9) 0.0220(12) 0.0179(10) -0.0004(7) 0.0053(8) 0.0000(8)
C4 0.0250(11) 0.0159(11) 0.0165(9) 0.0009(8) 0.0056(8) 0.0018(7)
C5 0.0378(12) 0.0164(9) 0.0256(10) -0.0022(8) 0.0033(9) -0.0002(8)
C6 0.0453(12) 0.0152(9) 0.0250(10) 0.0005(7) 0.0137(9) 0.0056(8)
C7 0.0213(9) 0.0208(9) 0.0302(10) -0.0011(8) 0.0021(8) -0.0033(7)
C8 0.0305(11) 0.0354(12) 0.0451(14) 0.0025(11) 0.0145(10) -0.0074(9)
C9 0.0293(11) 0.0300(12) 0.0400(13) 0.0004(9) -0.0078(9) -0.0007(9)
C10 0.0466(14) 0.0183(9) 0.0563(16) -0.0019(10) 0.0076(12) -0.0053(9)
C11 0.0682(18) 0.0219(11) 0.0501(15) 0.0002(10) 0.0314(14) 0.0126(11)
C12 0.0478(14) 0.0224(11) 0.0618(16) 0.0022(10) 0.0414(13) 0.0084(10)
C13 0.0292(13) 0.0529(17) 0.096(2) 0.0119(17) 0.0284(14) 0.0074(12)
C14 0.111(3) 0.0353(14) 0.086(2) 0.0094(14) 0.082(2) 0.0177(16)
C15 0.0199(8) 0.0163(11) 0.0171(7) -0.0017(6) 0.0063(6) -0.0016(6)
C16 0.0421(12) 0.0246(10) 0.0222(10) -0.0027(8) 0.0171(9) -0.0058(9)
C17 0.0358(10) 0.0313(16) 0.0284(9) -0.0024(8) 0.0200(8) -0.0021(9)
C18 0.0256(10) 0.0213(9) 0.0213(9) 0.0044(7) 0.0026(8) 0.0035(7)
C19 0.0378(12) 0.0212(10) 0.0320(11) 0.0010(8) 0.0037(10) 0.0005(9)
C20 0.0334(12) 0.0248(11) 0.0348(12) 0.0029(9) -0.0009(9) -0.0013(9)
C21 0.0591(15) 0.0408(13) 0.0256(11) 0.0039(10) 0.0198(10) -0.0080(12)
C22 0.0610(13) 0.0568(15) 0.0503(12) 0.003(2) 0.0445(11) 0.006(2)
C23 0.0230(10) 0.0273(11) 0.0383(11) 0.0050(8) 0.0155(9) 0.0069(8)
C24 0.0222(11) 0.0553(16) 0.0660(18) 0.0099(13) 0.0170(11) 0.0073(10)
C25 0.0535(15) 0.0313(12) 0.0571(16) 0.0032(12) 0.0328(13) 0.0123(11)

loop_
_atom_type_symbol
_atom_type_description
_atom_type_scat_dispersion_real
_atom_type_scat_dispersion_imag
_atom_type_scat_source
C C 0.0033 0.0016 'International Tables Vol C Tables 4.2.6.8 and 6.1.1.4'
H H 0.0000 0.0000 'International Tables Vol C Tables 4.2.6.8 and 6.1.1.4'
O O 0.0106 0.0060 'International Tables Vol C Tables 4.2.6.8 and 6.1.1.4'
Ru Ru -1.2594 0.8363 'International Tables Vol C Tables 4.2.6.8 and 6.1.1.4'
N N 0.0061 0.0033 'International Tables Vol C Tables 4.2.6.8 and 6.1.1.4'

loop_
_geom_angle_atom_site_label_1
_geom_angle_atom_site_label_2
_geom_angle_atom_site_label_3
_geom_angle
C3 Ru1 C1 91.80(11)
C3 Ru1 C2 87.00(9)
C1 Ru1 C2 120.57(8)
C3 Ru1 C4 174.02(7)
C1 Ru1 C4 84.11(12)
C2 Ru1 C4 98.83(8)
C3 Ru1 C15 91.18(8)
C1 Ru1 C15 133.70(7)
C2 Ru1 C15 105.73(8)
C4 Ru1 C15 88.52(7)
C4 N1 C6 111.17(18)
C4 N1 C12 123.44(17)
C6 N1 C12 125.39(17)
C4 N2 C5 111.05(18)
C4 N2 C7 122.95(17)
C5 N2 C7 125.60(17)
C15 N3 C16 111.61(16)
C15 N3 C18 121.65(15)
C16 N3 C18 126.41(16)
C15 N4 C17 111.35(16)
C15 N4 C23 122.36(15)
C17 N4 C23 126.25(16)
O1 C1 Ru1 174.55(16)
O2 C2 Ru1 167.24(19)
O3 C3 Ru1 179.5(2)
N2 C4 N1 104.2(2)
N2 C4 Ru1 126.57(15)
N1 C4 Ru1 129.19(15)
C6 C5 N2 106.84(17)
C6 C5 C10 127.6(2)
N2 C5 C10 125.5(2)
C5 C6 N1 106.73(17)
C5 C6 C11 127.8(2)
N1 C6 C11 125.5(2)
N2 C7 C9 111.14(18)
N2 C7 C8 113.06(17)
C9 C7 C8 112.73(18)
N1 C12 C14 113.1(2)
N1 C12 C13 111.76(19)
C14 C12 C13 113.2(2)
N4 C15 N3 103.74(15)
N4 C15 Ru1 129.67(12)
N3 C15 Ru1 126.57(12)
C17 C16 N3 106.63(17)
C17 C16 C21 128.4(2)
N3 C16 C21 124.9(2)
C16 C17 N4 106.67(16)
C16 C17 C22 127.4(2)
N4 C17 C22 125.9(2)
N3 C18 C19 113.29(17)
N3 C18 C20 110.86(17)
C19 C18 C20 114.18(16)
N4 C23 C25 111.54(19)
N4 C23 C24 112.85(18)
C25 C23 C24 112.8(2)

loop_
_geom_bond_atom_site_label_1
_geom_bond_atom_site_label_2
_geom_bond_distance
Ru1 C3 1.880(2)
Ru1 C1 1.8851(15)
Ru1 C2 1.9055(19)
Ru1 C4 2.178(2)
Ru1 C15 2.2019(17)
O1 C1 1.1634(19)
O2 C2 1.161(2)
O3 C3 1.150(3)
N1 C4 1.363(3)
N1 C6 1.401(3)
N1 C12 1.478(3)
N2 C4 1.362(3)
N2 C5 1.403(3)
N2 C7 1.475(3)
N3 C15 1.369(2)
N3 C16 1.398(3)
N3 C18 1.478(3)
N4 C15 1.367(2)
N4 C17 1.404(2)
N4 C23 1.481(3)
C5 C6 1.341(3)
C5 C10 1.498(3)
C6 C11 1.492(3)
C7 C9 1.521(3)
C7 C8 1.530(3)
C12 C14 1.509(4)
C12 C13 1.519(4)
C16 C17 1.349(3)
C16 C21 1.501(3)
C17 C22 1.498(3)
C18 C19 1.519(3)
C18 C20 1.522(3)
C23 C25 1.529(3)
C23 C24 1.530(3)
